data_8104337
loop_
_publ_author_name
'Nagl, A.'

_publ_section_title
;
 The crystal structure of a thallium sulfosalt Tl8 Pb4 Sb21 As19 S68
;
_journal_name_full 'Zeitschrift fuer Kristallographie (149,1979-)'
_journal_page_first 85
_journal_page_last 106
_journal_volume 150
_journal_year 1979
_chemical_formula_sum 'As19 Pb4 S68 Sb21 Tl8'
_chemical_name_systematic 'Pb4 Sb21 Tl8 As19 S68'
_space_group_IT_number 1
_symmetry_space_group_name_Hall 'P 1'
_symmetry_space_group_name_H-M 'P 1'
_cell_angle_alpha 83.98
_cell_angle_beta 89.06
_cell_angle_gamma 83.2
_cell_formula_units_Z 1
_cell_length_a 16.32
_cell_length_b 42.636
_cell_length_c 8.543
_cell_volume 5869.972
_citation_journal_id_ASTM ZEKRDZ
_cod_data_source_file Nagl_ZEKRDZ_1979_551.cif
_cod_data_source_block As19Pb4S68Sb21Tl8
_cod_database_code 8104337

loop_
_symmetry_equiv_pos_as_xyz
x,y,z

loop_
_atom_site_label
_atom_site_type_symbol
_atom_site_fract_x
_atom_site_fract_y
_atom_site_fract_z
_atom_site_occupancy
_atom_site_U_iso_or_equiv
As12 As 0.1708 0.0698 0.5146 1 0.0
S6 S 0.0931 0.2864 0.6819 1 0.0
S10 S 0.3808 0.2271 0.6904 1 0.0
As11 As 0.9865 0.9686 0.7392 1 0.0
S52 S 0.2736 0.8467 0.4765 1 0.0
S57 S 0.4179 0.8814 0.7072 1 0.0
S61 S 0.7644 0.8389 0.4714 1 0.0
S58 S 0.5878 0.9373 0.552 1 0.0
Sb6 Sb 0.5036 0.6151 0.3291 1 0.0
S68 S 0.748 0.1704 0.5045 1 0.0
S55 S 0.4409 0.91 0.2846 1 0.0
As19 As 0.1547 0.4973 0.6313 1 0.0
Tl4 Tl 0.7351 0.3183 0.9264 1 0.0
Sb8 Sb 0.5197 0.7686 0.0633 1 0.0
Sb1 Sb 0.1594 0.0597 0.9426 1 0.0
S49 S 0.0833 0.932 0.5589 1 0.0
Sb3 Sb 0.6681 0.5221 0.6155 1 0.0
Sb11 Sb 0.6855 0.8821 0.772 1 0.0
Sb21 Sb 0.1664 0.5234 0.1142 1 0.0
S33 S 0.1452 0.7728 0.2772 1 0.0
S56 S 0.4199 0.0723 0.4323 1 0.0
S59 S 0.5772 0.9334 0.942 1 0.0
Sb4 Sb 0.8478 0.4857 0.3703 1 0.0
S1 S 0.1021 0.118 0.2716 1 0.0
S67 S 0.5787 0.1065 0.6919 1 0.0
S2 S 0.7352 0.1596 0.9234 1 0.0
S29 S 0.9043 0.5662 0.0384 1 0.0
S11 S 0.4336 0.3501 0.4571 1 0.0
S60 S 0.7873 0.8427 0.0576 1 0.0
S14 S 0.5888 0.2886 0.1883 1 0.0
S3 S 0.9462 0.0778 0.0287 1 0.0
Sb15 Sb 0.6598 0.0653 0.9365 1 0.0
Tl7 Tl 0.7692 0.6856 0.0589 1 0.0
As4 As 0.8631 0.5073 0.8511 1 0.0
As1 As 0.0224 0.0348 0.2583 1 0.0
Tl8 Tl 0.7753 0.6853 0.5817 1 0.0
S27 S 0.5948 0.4457 0.3403 1 0.0
Sb2 Sb 0.3445 0.486 0.869 1 0.0
As18 As 0.5154 0.3746 0.6523 1 0.0
As10 As 0.8535 0.9371 0.0667 1 0.0
S9 S 0.3848 0.2446 0.1955 1 0.0
S31 S 0.0794 0.6559 0.1068 1 0.0
Sb10 Sb 0.6749 0.8735 0.2519 1 0.0
Sb9 Sb 0.1801 0.8779 0.7636 1 0.0
Pb1 Pb 0.0023 0.2224 0.4399 1 0.0
S54 S 0.2586 0.0021 0.7856 1 0.0
As2 As 0.3612 0.5092 0.3495 1 0.0
S42 S 0.6338 0.761 0.2582 1 0.0
Sb19 Sb 0.0112 0.3918 0.6521 1 0.0
S36 S 0.2335 0.5708 0.3282 1 0.0
S28 S 0.5966 0.445 0.9504 1 0.0
S13 S 0.4384 0.3535 0.8666 1 0.0
S17 S 0.7811 0.431 0.604 1 0.0
As17 As 0.0156 0.3728 0.1632 1 0.0
S24 S 0.095 0.4418 0.8411 1 0.0
Tl6 Tl 0.2743 0.6849 0.5527 1 0.0
S51 S 0.2835 0.8514 0.0752 1 0.0
S39 S 0.4121 0.7222 0.8034 1 0.0
S63 S 0.7657 0.0115 0.7842 1 0.0
S20 S 0.935 0.3498 0.369 1 0.0
S38 S 0.423 0.7168 0.2933 1 0.0
Sb5 Sb 0.0078 0.6095 0.8276 1 0.0
Sb18 Sb 0.9918 0.2298 0.9639 1 0.0
S23 S 0.2407 0.1635 0.5049 1 0.0
As15 As 0.6776 0.0772 0.5077 1 0.0
S41 S 0.5778 0.6495 0.6159 1 0.0
As6 As 0.4931 0.6339 0.8253 1 0.0
S37 S 0.2345 0.5739 0.875 1 0.0
Sb12 Sb 0.3305 0.1296 0.2156 1 0.0
S26 S 0.4084 0.5656 0.5393 1 0.0
As9 As 0.3436 0.9357 0.4759 1 0.0
S32 S 0.0825 0.6552 0.5329 1 0.0
S16 S 0.7815 0.4376 0.1511 1 0.0
As14 As 0.5281 0.0411 0.245 1 0.0
Sb7 Sb 0.018 0.7655 0.5751 1 0.0
S65 S 0.9128 0.8748 0.7237 1 0.0
S7 S 0.2814 0.4305 0.1019 1 0.0
S45 S 0.4464 0.0834 0.0277 1 0.0
Sb13 Sb 0.8346 0.9321 0.476 1 0.0
Tl3 Tl 0.7341 0.3219 0.4106 1 0.0
S18 S 0.8723 0.23 0.1877 1 0.0
As13 As 0.3293 0.134 0.7254 1 0.0
Pb3 Pb 0.0103 0.781 0.0613 1 0.0
As8 As 0.3574 0.9431 0.0538 1 0.0
S62 S 0.7566 0.9887 0.2045 1 0.0
S35 S 0.1277 0.7692 0.7736 1 0.0
S64 S 0.9419 0.9018 0.2836 1 0.0
S66 S 0.6014 0.1291 0.2759 1 0.0
S53 S 0.2633 0.0051 0.1951 1 0.0
S15 S 0.6005 0.2817 0.6729 1 0.0
S22 S 0.1011 0.4438 0.4488 1 0.0
Sb17 Sb 0.4968 0.2358 0.4173 1 0.0
As16 As 0.8342 0.1407 0.7391 1 0.0
Sb20 Sb 0.5078 0.3942 0.1575 1 0.0
S4 S 0.9203 0.0592 0.4397 1 0.0
S48 S 0.9296 0.7174 0.7843 1 0.0
Tl2 Tl 0.2388 0.3147 0.906 1 0.0
As3 As 0.6543 0.4994 0.1284 1 0.0
S43 S 0.6305 0.7854 0.7965 1 0.0
Tl1 Tl 0.2448 0.3152 0.423 1 0.0
Pb4 Pb 0.5074 0.7798 0.5287 1 0.0
S34 S 0.2271 0.1602 0.9219 1 0.0
As7 As 0.1885 0.8718 0.2649 1 0.0
Sb14 Sb 0.4873 0.9805 0.735 1 0.0
S30 S 0.927 0.5586 0.6384 1 0.0
S21 S 0.9406 0.3462 0.9575 1 0.0
S46 S 0.7356 0.5661 0.8227 1 0.0
S50 S 0.0755 0.9209 0.9457 1 0.0
Sb16 Sb 0.8349 0.1184 0.2196 1 0.0
S12 S 0.0685 0.1023 0.685 1 0.0
S5 S 0.1012 0.2746 0.1885 1 0.0
S19 S 0.8779 0.2398 0.7168 1 0.0
S8 S 0.2802 0.4387 0.6585 1 0.0
Tl5 Tl 0.2773 0.6892 0.0685 1 0.0
S25 S 0.4276 0.5579 0.1429 1 0.0
S40 S 0.5787 0.6601 0.0206 1 0.0
S47 S 0.9085 0.7139 0.3069 1 0.0
Pb2 Pb 0.5045 0.2246 0.9247 1 0.0
S44 S 0.731 0.5761 0.3813 1 0.0
As5 As 0.0011 0.6299 0.3273 1 0.0
